data_2233753
loop_
_publ_author_name
'Asiri, Abdullah M.'
'Faidallah, Hassan M.'
'Al-Nemari, Khulud F.'
'Ng, Seik Weng'
'Tiekink, Edward R. T.'

_publ_section_title
;
 (2<i>E</i>)-2-(4-Bromobenzylidene)-2,3-dihydro-1<i>H</i>-inden-1-one
;
_journal_coeditor_code BT5818
_journal_issue 3
_journal_name_full 'Acta Crystallographica Section E'
_journal_page_first o755
_journal_paper_doi 10.1107/S1600536812006654
_journal_volume 68
_journal_year 2012
_chemical_formula_iupac 'C16 H11 Br O'
_chemical_formula_moiety 'C16 H11 Br O'
_chemical_formula_sum 'C16 H11 Br O'
_chemical_formula_weight 299.16
_chemical_name_systematic
;
(2<i>E</i>)-2-(4-Bromobenzylidene)-2,3-dihydro-1<i>H</i>-inden-1-one
;
_space_group_IT_number 7
_symmetry_cell_setting monoclinic
_symmetry_space_group_name_Hall 'P -2yac'
_symmetry_space_group_name_H-M 'P 1 n 1'
_atom_sites_solution_hydrogens geom
_atom_sites_solution_primary direct
_atom_sites_solution_secondary difmap
_audit_creation_method SHELXL-97
_cell_angle_alpha 90.00
_cell_angle_beta 96.195(9)
_cell_angle_gamma 90.00
_cell_formula_units_Z 2
_cell_length_a 6.1359(5)
_cell_length_b 4.7512(4)
_cell_length_c 21.310(3)
_cell_measurement_reflns_used 2365
_cell_measurement_temperature 100(2)
_cell_measurement_theta_max 27.4987
_cell_measurement_theta_min 2.8787
_cell_volume 617.62(11)
_computing_cell_refinement 'CrysAlis PRO (Agilent, 2011)'
_computing_data_collection 'CrysAlis PRO (Agilent, 2011)'
_computing_data_reduction 'CrysAlis PRO (Agilent, 2011)'
_computing_molecular_graphics 'ORTEP-3 (Farrugia, 1997) and DIAMOND (Brandenburg, 2006)'
_computing_publication_material 'publCIF (Westrip, 2010)'
_computing_structure_refinement 'SHELXL97 (Sheldrick, 2008)'
_computing_structure_solution 'SHELXS97 (Sheldrick, 2008)'
_diffrn_ambient_temperature 100(2)
_diffrn_detector_area_resol_mean 10.4041
_diffrn_measured_fraction_theta_full 0.999
_diffrn_measured_fraction_theta_max 0.999
_diffrn_measurement_device_type 'Agilent SuperNova Dual diffractometer with an Atlas detector'
_diffrn_measurement_method '\w scan'
_diffrn_radiation_monochromator Mirror
_diffrn_radiation_source 'SuperNova (Mo) X-ray Source'
_diffrn_radiation_type MoK\a
_diffrn_radiation_wavelength 0.71073
_diffrn_reflns_av_R_equivalents 0.0392
_diffrn_reflns_av_sigmaI/netI 0.0643
_diffrn_reflns_limit_h_max 7
_diffrn_reflns_limit_h_min -7
_diffrn_reflns_limit_k_max 6
_diffrn_reflns_limit_k_min -6
_diffrn_reflns_limit_l_max 27
_diffrn_reflns_limit_l_min -27
_diffrn_reflns_number 5083
_diffrn_reflns_theta_full 27.55
_diffrn_reflns_theta_max 27.55
_diffrn_reflns_theta_min 3.37
_diffrn_standards_decay_% 0
_diffrn_standards_interval_count 0
_diffrn_standards_interval_time 0
_diffrn_standards_number 0
_exptl_absorpt_coefficient_mu 3.311
_exptl_absorpt_correction_T_max 1.00000
_exptl_absorpt_correction_T_min 0.79819
_exptl_absorpt_correction_type multi-scan
_exptl_absorpt_process_details '(CrysAlis PRO; Agilent, 2011)'
_exptl_crystal_colour orange
_exptl_crystal_density_diffrn 1.609
_exptl_crystal_density_method 'not measured'
_exptl_crystal_description prism
_exptl_crystal_F_000 300
_exptl_crystal_size_max 0.20
_exptl_crystal_size_mid 0.10
_exptl_crystal_size_min 0.05
_refine_diff_density_max 0.701
_refine_diff_density_min -0.348
_refine_ls_abs_structure_details 'Flack (1983), 1288 Friedel pairs'
_refine_ls_abs_structure_Flack 0.343(10)
_refine_ls_extinction_method none
_refine_ls_goodness_of_fit_ref 0.989
_refine_ls_hydrogen_treatment constr
_refine_ls_matrix_type full
_refine_ls_number_parameters 164
_refine_ls_number_reflns 2705
_refine_ls_number_restraints 2
_refine_ls_restrained_S_all 0.989
_refine_ls_R_factor_all 0.0445
_refine_ls_R_factor_gt 0.0356
_refine_ls_shift/su_max 0.000
_refine_ls_shift/su_mean 0.000
_refine_ls_structure_factor_coef Fsqd
_refine_ls_weighting_details 'calc w=1/[\s^2^(Fo^2^)+(0.0265P)^2^+0.0000P] where P=(Fo^2^+2Fc^2^)/3'
_refine_ls_weighting_scheme calc
_refine_ls_wR_factor_gt 0.0636
_refine_ls_wR_factor_ref 0.0676
_reflns_number_gt 2455
_reflns_number_total 2705
_reflns_threshold_expression I>2\s(I)
_cod_data_source_file bt5818.cif
_cod_data_source_block I
_cod_original_cell_volume 617.61(11)
_cod_original_sg_symbol_Hall 'P -2yac '
_cod_original_sg_symbol_H-M 'P n'
_cod_database_code 2233753
_cod_database_fobs_code 2233753

loop_
_symmetry_equiv_pos_as_xyz
'x, y, z'
'x+1/2, -y, z+1/2'

loop_
_atom_site_type_symbol
_atom_site_label
_atom_site_fract_x
_atom_site_fract_y
_atom_site_fract_z
_atom_site_U_iso_or_equiv
_atom_site_adp_type
_atom_site_calc_flag
_atom_site_refinement_flags
_atom_site_occupancy
_atom_site_symmetry_multiplicity
Br Br1 0.50001(3) 0.38435(6) 0.489989(19) 0.02212(10) Uani d . 1 1
O O1 -0.1668(4) 1.6578(5) 0.71975(12) 0.0216(6) Uani d . 1 1
C C1 0.3820(7) 1.3644(7) 0.74899(19) 0.0166(9) Uani d . 1 1
H H1A 0.4144 1.1744 0.7667 0.020 Uiso calc R 1 1
H H1B 0.4993 1.4196 0.7230 0.020 Uiso calc R 1 1
C C2 0.3597(7) 1.5761(7) 0.80064(19) 0.0161(9) Uani d . 1 1
C C3 0.5184(7) 1.6540(7) 0.84972(18) 0.0194(8) Uani d . 1 1
H H3 0.6596 1.5695 0.8541 0.023 Uiso calc R 1 1
C C4 0.4630(7) 1.8602(7) 0.89226(18) 0.0235(9) Uani d . 1 1
H H4 0.5677 1.9145 0.9262 0.028 Uiso calc R 1 1
C C5 0.2575(7) 1.9869(8) 0.88561(19) 0.0219(9) Uani d . 1 1
H H5 0.2247 2.1283 0.9147 0.026 Uiso calc R 1 1
C C6 0.0998(7) 1.9098(8) 0.83714(17) 0.0198(8) Uani d . 1 1
H H6 -0.0412 1.9947 0.8328 0.024 Uiso calc R 1 1
C C7 0.1545(6) 1.7034(7) 0.79481(17) 0.0166(8) Uani d . 1 1
C C8 0.0200(7) 1.5875(8) 0.73932(19) 0.0162(9) Uani d . 1 1
C C9 0.1582(6) 1.3722(7) 0.71053(19) 0.0137(8) Uani d . 1 1
C C10 0.0759(6) 1.2291(7) 0.65939(17) 0.0155(8) Uani d . 1 1
H H10 -0.0727 1.2694 0.6449 0.019 Uiso calc R 1 1
C C11 0.1822(6) 1.0181(7) 0.62235(17) 0.0147(8) Uani d . 1 1
C C12 0.0596(6) 0.9077(7) 0.56840(17) 0.0184(8) Uani d . 1 1
H H12 -0.0877 0.9670 0.5581 0.022 Uiso calc R 1 1
C C13 0.1497(6) 0.7144(8) 0.53015(17) 0.0197(9) Uani d . 1 1
H H13 0.0652 0.6404 0.4939 0.024 Uiso calc R 1 1
C C14 0.3645(6) 0.6305(7) 0.54539(17) 0.0168(8) Uani d . 1 1
C C15 0.4890(6) 0.7281(8) 0.59864(18) 0.0184(8) Uani d . 1 1
H H15 0.6355 0.6652 0.6088 0.022 Uiso calc R 1 1
C C16 0.3964(6) 0.9197(7) 0.63707(17) 0.0177(8) Uani d . 1 1
H H16 0.4803 0.9856 0.6742 0.021 Uiso calc R 1 1

loop_
_atom_site_aniso_label
_atom_site_aniso_U_11
_atom_site_aniso_U_22
_atom_site_aniso_U_33
_atom_site_aniso_U_12
_atom_site_aniso_U_13
_atom_site_aniso_U_23
Br1 0.02551(18) 0.02170(16) 0.01955(16) 0.0011(2) 0.00433(13) -0.0025(2)
O1 0.0155(14) 0.0269(14) 0.0218(14) 0.0010(11) -0.0003(12) -0.0013(11)
C1 0.020(2) 0.017(2) 0.0131(19) 0.0002(16) 0.0018(18) 0.0031(15)
C2 0.022(2) 0.0155(18) 0.0107(19) -0.0047(16) -0.0006(18) 0.0059(16)
C3 0.0197(19) 0.0189(18) 0.0184(19) -0.0011(16) -0.0036(16) 0.0032(16)
C4 0.032(2) 0.022(2) 0.0157(19) -0.0059(17) -0.0009(17) 0.0035(16)
C5 0.029(2) 0.0162(19) 0.021(2) -0.0011(17) 0.0057(18) 0.0020(17)
C6 0.022(2) 0.021(2) 0.018(2) -0.0028(17) 0.0079(16) 0.0013(16)
C7 0.020(2) 0.0139(17) 0.0160(18) -0.0033(15) 0.0024(16) 0.0027(15)
C8 0.018(2) 0.018(2) 0.0130(19) -0.0058(17) 0.0037(18) 0.0039(16)
C9 0.0134(18) 0.0120(19) 0.016(2) -0.0036(14) 0.0034(17) 0.0046(15)
C10 0.0146(18) 0.0200(19) 0.0122(17) -0.0016(15) 0.0025(15) 0.0032(16)
C11 0.019(2) 0.0118(17) 0.0138(19) -0.0043(15) 0.0035(16) 0.0034(15)
C12 0.0180(19) 0.0155(18) 0.0215(19) -0.0006(15) 0.0010(16) 0.0050(16)
C13 0.020(2) 0.0188(19) 0.0187(19) -0.0022(15) -0.0054(17) 0.0021(15)
C14 0.023(2) 0.0132(17) 0.0157(18) -0.0038(15) 0.0068(16) 0.0025(14)
C15 0.0158(19) 0.0207(18) 0.0187(18) 0.0008(15) 0.0022(16) 0.0051(16)
C16 0.020(2) 0.0183(19) 0.0149(18) -0.0040(16) 0.0012(15) 0.0013(16)

loop_
_atom_type_symbol
_atom_type_description
_atom_type_scat_dispersion_real
_atom_type_scat_dispersion_imag
_atom_type_scat_source
C C 0.0033 0.0016 'International Tables Vol C Tables 4.2.6.8 and 6.1.1.4'
H H 0.0000 0.0000 'International Tables Vol C Tables 4.2.6.8 and 6.1.1.4'
O O 0.0106 0.0060 'International Tables Vol C Tables 4.2.6.8 and 6.1.1.4'
Br Br -0.2901 2.4595 'International Tables Vol C Tables 4.2.6.8 and 6.1.1.4'

loop_
_geom_angle_atom_site_label_1
_geom_angle_atom_site_label_2
_geom_angle_atom_site_label_3
_geom_angle
C2 C1 C9 103.2(3)
C2 C1 H1A 111.1
C9 C1 H1A 111.1
C2 C1 H1B 111.1
C9 C1 H1B 111.1
H1A C1 H1B 109.1
C7 C2 C3 120.1(4)
C7 C2 C1 112.2(3)
C3 C2 C1 127.7(4)
C2 C3 C4 118.1(4)
C2 C3 H3 121.0
C4 C3 H3 121.0
C5 C4 C3 121.2(4)
C5 C4 H4 119.4
C3 C4 H4 119.4
C6 C5 C4 120.9(4)
C6 C5 H5 119.5
C4 C5 H5 119.5
C5 C6 C7 118.0(4)
C5 C6 H6 121.0
C7 C6 H6 121.0
C2 C7 C6 121.7(3)
C2 C7 C8 109.4(3)
C6 C7 C8 128.8(4)
O1 C8 C7 126.5(4)
O1 C8 C9 126.6(4)
C7 C8 C9 106.9(3)
C10 C9 C8 119.9(4)
C10 C9 C1 131.8(4)
C8 C9 C1 108.3(3)
C9 C10 C11 129.3(3)
C9 C10 H10 115.3
C11 C10 H10 115.3
C16 C11 C12 117.8(3)
C16 C11 C10 124.6(3)
C12 C11 C10 117.6(3)
C13 C12 C11 121.2(4)
C13 C12 H12 119.4
C11 C12 H12 119.4
C14 C13 C12 119.0(3)
C14 C13 H13 120.5
C12 C13 H13 120.5
C15 C14 C13 121.8(3)
C15 C14 Br1 118.3(3)
C13 C14 Br1 119.9(3)
C14 C15 C16 118.8(3)
C14 C15 H15 120.6
C16 C15 H15 120.6
C15 C16 C11 121.5(3)
C15 C16 H16 119.3
C11 C16 H16 119.3

loop_
_geom_bond_atom_site_label_1
_geom_bond_atom_site_label_2
_geom_bond_distance
Br1 C14 1.914(4)
O1 C8 1.223(5)
C1 C2 1.508(5)
C1 C9 1.522(5)
C1 H1A 0.9900
C1 H1B 0.9900
C2 C7 1.390(5)
C2 C3 1.400(5)
C3 C4 1.401(5)
C3 H3 0.9500
C4 C5 1.391(6)
C4 H4 0.9500
C5 C6 1.386(5)
C5 H5 0.9500
C6 C7 1.398(5)
C6 H6 0.9500
C7 C8 1.474(5)
C8 C9 1.501(5)
C9 C10 1.337(5)
C10 C11 1.471(5)
C10 H10 0.9500
C11 C16 1.398(5)
C11 C12 1.406(5)
C12 C13 1.382(5)
C12 H12 0.9500
C13 C14 1.382(5)
C13 H13 0.9500
C14 C15 1.378(5)
C15 C16 1.387(5)
C15 H15 0.9500
C16 H16 0.9500

loop_
_geom_hbond_atom_site_label_D
_geom_hbond_atom_site_label_H
_geom_hbond_atom_site_label_A
_geom_hbond_site_symmetry_A
_geom_hbond_distance_DH
_geom_hbond_distance_HA
_geom_hbond_distance_DA
_geom_hbond_angle_DHA
C1 H1b O1 1_655 0.99 2.35 3.220(5) 146
C15 H15 O1 1_645 0.95 2.54 3.171(5) 124
C1 H1A Cg1 1_565 0.99 2.61 3.479(4) 147

loop_
_geom_torsion_atom_site_label_1
_geom_torsion_atom_site_label_2
_geom_torsion_atom_site_label_3
_geom_torsion_atom_site_label_4
_geom_torsion
C9 C1 C2 C7 -1.2(4)
C9 C1 C2 C3 -179.9(4)
C7 C2 C3 C4 0.4(5)
C1 C2 C3 C4 179.0(4)
C2 C3 C4 C5 -0.8(5)
C3 C4 C5 C6 1.0(6)
C4 C5 C6 C7 -0.7(6)
C3 C2 C7 C6 -0.2(6)
C1 C2 C7 C6 -178.9(3)
C3 C2 C7 C8 179.3(3)
C1 C2 C7 C8 0.5(5)
C5 C6 C7 C2 0.3(5)
C5 C6 C7 C8 -179.0(4)
C2 C7 C8 O1 -178.1(4)
C6 C7 C8 O1 1.3(7)
C2 C7 C8 C9 0.4(4)
C6 C7 C8 C9 179.9(4)
O1 C8 C9 C10 -2.3(6)
C7 C8 C9 C10 179.1(3)
O1 C8 C9 C1 177.3(4)
C7 C8 C9 C1 -1.2(4)
C2 C1 C9 C10 -178.9(4)
C2 C1 C9 C8 1.5(4)
C8 C9 C10 C11 177.7(4)
C1 C9 C10 C11 -1.9(7)
C9 C10 C11 C16 2.8(6)
C9 C10 C11 C12 -177.2(4)
C16 C11 C12 C13 -1.8(5)
C10 C11 C12 C13 178.2(3)
C11 C12 C13 C14 -0.3(5)
C12 C13 C14 C15 1.9(5)
C12 C13 C14 Br1 -175.5(3)
C13 C14 C15 C16 -1.3(5)
Br1 C14 C15 C16 176.2(3)
C14 C15 C16 C11 -1.0(5)
C12 C11 C16 C15 2.5(5)
C10 C11 C16 C15 -177.5(3)

loop_
_cod_related_entry_id
_cod_related_entry_database
_cod_related_entry_code
1 ChemSpider 4513296
